data_4084109
loop_
_publ_author_name
'Schick, Sabrina'
'Pape, Tania'
'Hahn, F. Ekkehardt'

_publ_section_title
;
 Coordination Chemistry of Bidentate Bis(NHC) Ligands with Two Different
 NHC Donors
;
_journal_issue 15
_journal_name_full Organometallics
_journal_page_first 4035
_journal_paper_doi 10.1021/om500554t
_journal_volume 33
_journal_year 2014
_chemical_formula_sum 'C11 H13 B2 F8 N5'
_chemical_formula_weight 388.88
_chemical_name_systematic
; 
 ? 
;
_space_group_IT_number 14
_symmetry_cell_setting monoclinic
_symmetry_space_group_name_Hall '-P 2yn'
_symmetry_space_group_name_H-M 'P 1 21/n 1'
_atom_sites_solution_hydrogens geom
_atom_sites_solution_primary direct
_atom_sites_solution_secondary difmap
_audit_creation_method SHELXL-97
_cell_angle_alpha 90.00
_cell_angle_beta 112.115(2)
_cell_angle_gamma 90.00
_cell_formula_units_Z 4
_cell_length_a 13.2878(5)
_cell_length_b 7.7937(3)
_cell_length_c 16.7579(5)
_cell_measurement_reflns_used 900
_cell_measurement_temperature 153(2)
_cell_measurement_theta_max 75
_cell_measurement_theta_min 1
_cell_volume 1607.79(10)
_computing_cell_refinement 'SAINT (Bruker AXS, 2000)'
_computing_data_collection 'SMART (Bruker AXS, 2000)'
_computing_data_reduction 'SAINT,SADABS (Bruker AXS, 2000)'
_computing_molecular_graphics
;
ORTEP3,L.J. Farrugia, J. Appl. Cryst. (1997) 30, 565
;
_computing_structure_refinement
;
SHELXL-97, G. M. Sheldrick, Acta Cryst. (2008) A64, 112-122
;
_computing_structure_solution
;
SHELXS-97 , G. M. Sheldrick, Acta Cryst. (2008) A64, 112-122
;
_diffrn_ambient_temperature 153(2)
_diffrn_detector_area_resol_mean 80
_diffrn_measured_fraction_theta_full 0.960
_diffrn_measured_fraction_theta_max 0.960
_diffrn_measurement_device_type 'CCD area detector'
_diffrn_measurement_method 'Omega and Phi scans'
_diffrn_radiation_monochromator goebel-mirror
_diffrn_radiation_source 'rotating anode'
_diffrn_radiation_type CuK\a
_diffrn_radiation_wavelength 1.54178
_diffrn_reflns_av_R_equivalents 0.0422
_diffrn_reflns_av_sigmaI/netI 0.0402
_diffrn_reflns_limit_h_max 13
_diffrn_reflns_limit_h_min -15
_diffrn_reflns_limit_k_max 9
_diffrn_reflns_limit_k_min -9
_diffrn_reflns_limit_l_max 20
_diffrn_reflns_limit_l_min -19
_diffrn_reflns_number 8995
_diffrn_reflns_theta_full 70.98
_diffrn_reflns_theta_max 70.98
_diffrn_reflns_theta_min 3.65
_exptl_absorpt_coefficient_mu 1.475
_exptl_absorpt_correction_T_max 0.8665
_exptl_absorpt_correction_T_min 0.8090
_exptl_absorpt_correction_type multi-scan
_exptl_absorpt_process_details
; 
 Corrections were done with the SADABS program, utilizing the none merged
 raw data obtained from the integration process. Integration and final cell
 refinement were done with SAINT.

 SADABS reports ratio of Tmin/Tmax = 0.654257  

;
_exptl_crystal_colour colourless
_exptl_crystal_density_diffrn 1.607
_exptl_crystal_density_method 'not measured'
_exptl_crystal_description 'transparent prism'
_exptl_crystal_F_000 784
_exptl_crystal_size_max 0.15
_exptl_crystal_size_mid 0.12
_exptl_crystal_size_min 0.10
_refine_diff_density_max 0.611
_refine_diff_density_min -0.356
_refine_diff_density_rms 0.065
_refine_ls_extinction_method none
_refine_ls_goodness_of_fit_ref 1.068
_refine_ls_hydrogen_treatment noref
_refine_ls_matrix_type full
_refine_ls_number_parameters 237
_refine_ls_number_reflns 2985
_refine_ls_number_restraints 0
_refine_ls_restrained_S_all 1.068
_refine_ls_R_factor_all 0.0579
_refine_ls_R_factor_gt 0.0514
_refine_ls_shift/su_max 0.000
_refine_ls_shift/su_mean 0.000
_refine_ls_structure_factor_coef Fsqd
_refine_ls_weighting_details 'calc w=1/[\s^2^(Fo^2^)+(0.0851P)^2^+0.7543P] where P=(Fo^2^+2Fc^2^)/3'
_refine_ls_weighting_scheme calc
_refine_ls_wR_factor_gt 0.1453
_refine_ls_wR_factor_ref 0.1508
_reflns_number_gt 2530
_reflns_number_total 2985
_reflns_threshold_expression >2sigma(I)
_cod_data_source_file om500554t_si_002.cif
_cod_data_source_block '[6a](BF4)2'
_cod_depositor_comments 'Adding full bibliography for 4084108--4084112.cif.'
_cod_original_sg_symbol_H-M P2(1)/n
_cod_database_code 4084109

loop_
_symmetry_equiv_pos_as_xyz
'x, y, z'
'-x+1/2, y+1/2, -z+1/2'
'-x, -y, -z'
'x-1/2, -y-1/2, z-1/2'

loop_
_atom_site_label
_atom_site_type_symbol
_atom_site_fract_x
_atom_site_fract_y
_atom_site_fract_z
_atom_site_U_iso_or_equiv
_atom_site_adp_type
_atom_site_occupancy
_atom_site_symmetry_multiplicity
_atom_site_calc_flag
_atom_site_refinement_flags
C1 C 0.29539(17) 0.2913(3) 0.00541(12) 0.0290(4) Uani 1 1 d .
H1 H 0.3620 0.2308 0.0305 0.035 Uiso 1 1 calc R
N1 N 0.27122(13) 0.4416(2) 0.03339(10) 0.0264(4) Uani 1 1 d .
N2 N 0.21170(15) 0.2421(2) -0.06224(10) 0.0299(4) Uani 1 1 d .
C2 C 0.16667(16) 0.4939(3) -0.01958(12) 0.0252(4) Uani 1 1 d .
C3 C 0.12860(17) 0.3642(3) -0.08021(12) 0.0276(4) Uani 1 1 d .
C4 C 0.02514(18) 0.3698(3) -0.14412(13) 0.0344(5) Uani 1 1 d .
H4 H -0.0020 0.2804 -0.1852 0.041 Uiso 1 1 calc R
C5 C -0.03576(18) 0.5134(3) -0.14429(14) 0.0379(5) Uani 1 1 d .
H5 H -0.1070 0.5230 -0.1869 0.046 Uiso 1 1 calc R
C6 C 0.00388(18) 0.6452(3) -0.08391(14) 0.0351(5) Uani 1 1 d .
H6 H -0.0409 0.7420 -0.0872 0.042 Uiso 1 1 calc R
C7 C 0.10659(17) 0.6389(3) -0.01932(13) 0.0299(4) Uani 1 1 d .
H7 H 0.1337 0.7277 0.0221 0.036 Uiso 1 1 calc R
C8 C 0.41662(16) 0.6440(3) 0.09597(13) 0.0285(4) Uani 1 1 d .
H8 H 0.4253 0.6807 0.0449 0.034 Uiso 1 1 calc R
N3 N 0.34325(13) 0.5318(2) 0.10191(10) 0.0264(4) Uani 1 1 d .
N4 N 0.47329(13) 0.6924(2) 0.17414(11) 0.0297(4) Uani 1 1 d .
N5 N 0.43848(14) 0.6152(2) 0.23316(11) 0.0320(4) Uani 1 1 d .
C9 C 0.35895(17) 0.5166(3) 0.18764(13) 0.0290(4) Uani 1 1 d .
H9 H 0.3179 0.4450 0.2100 0.035 Uiso 1 1 calc R
C10 C 0.5621(2) 0.8163(3) 0.20166(17) 0.0458(6) Uani 1 1 d .
H10A H 0.5817 0.8467 0.1526 0.069 Uiso 1 1 calc R
H10B H 0.6252 0.7659 0.2473 0.069 Uiso 1 1 calc R
H10C H 0.5392 0.9197 0.2235 0.069 Uiso 1 1 calc R
C11 C 0.2040(2) 0.0818(3) -0.11002(15) 0.0423(6) Uani 1 1 d .
H11A H 0.2729 0.0193 -0.0856 0.063 Uiso 1 1 calc R
H11B H 0.1887 0.1080 -0.1707 0.063 Uiso 1 1 calc R
H11C H 0.1453 0.0110 -0.1057 0.063 Uiso 1 1 calc R
B1 B 0.6050(2) 0.2914(4) 0.12859(16) 0.0387(6) Uani 1 1 d .
F1 F 0.69561(15) 0.2121(3) 0.18278(14) 0.0943(8) Uani 1 1 d .
F2 F 0.53612(15) 0.3203(2) 0.17095(11) 0.0641(5) Uani 1 1 d .
F3 F 0.55207(13) 0.1842(2) 0.05826(9) 0.0521(4) Uani 1 1 d .
F4 F 0.6244(2) 0.4479(3) 0.09685(13) 0.0822(7) Uani 1 1 d .
B2 B 0.2410(2) 0.0061(3) 0.12310(15) 0.0337(5) Uani 1 1 d .
F5 F 0.27593(16) 0.15653(19) 0.16853(10) 0.0620(5) Uani 1 1 d .
F6 F 0.31405(13) -0.04502(19) 0.08581(10) 0.0513(4) Uani 1 1 d .
F7 F 0.14164(12) 0.03409(19) 0.05747(9) 0.0505(4) Uani 1 1 d .
F8 F 0.23324(12) -0.12237(18) 0.17736(9) 0.0470(4) Uani 1 1 d .

loop_
_atom_site_aniso_label
_atom_site_aniso_U_11
_atom_site_aniso_U_22
_atom_site_aniso_U_33
_atom_site_aniso_U_23
_atom_site_aniso_U_13
_atom_site_aniso_U_12
C1 0.0341(11) 0.0246(10) 0.0287(10) 0.0015(8) 0.0123(8) 0.0059(8)
N1 0.0277(9) 0.0234(8) 0.0253(8) -0.0022(6) 0.0069(6) 0.0012(6)
N2 0.0388(10) 0.0243(9) 0.0269(8) -0.0009(7) 0.0127(7) 0.0029(7)
C2 0.0271(10) 0.0246(10) 0.0240(9) 0.0031(7) 0.0098(7) 0.0010(7)
C3 0.0325(11) 0.0257(10) 0.0258(9) 0.0009(8) 0.0123(8) 0.0013(8)
C4 0.0367(12) 0.0384(12) 0.0262(10) -0.0021(9) 0.0098(8) -0.0048(9)
C5 0.0292(12) 0.0516(15) 0.0302(10) 0.0071(10) 0.0079(8) 0.0037(9)
C6 0.0343(12) 0.0368(12) 0.0371(11) 0.0092(9) 0.0168(9) 0.0101(9)
C7 0.0355(11) 0.0245(10) 0.0329(10) 0.0010(8) 0.0166(8) 0.0025(8)
C8 0.0285(10) 0.0252(10) 0.0321(10) 0.0015(8) 0.0116(8) 0.0033(8)
N3 0.0264(9) 0.0237(8) 0.0266(8) -0.0011(6) 0.0071(6) 0.0005(6)
N4 0.0259(9) 0.0277(9) 0.0353(9) -0.0029(7) 0.0110(7) 0.0016(7)
N5 0.0326(10) 0.0323(10) 0.0306(8) -0.0032(7) 0.0113(7) 0.0023(7)
C9 0.0317(11) 0.0273(10) 0.0277(10) -0.0011(8) 0.0110(8) 0.0025(8)
C10 0.0361(13) 0.0505(15) 0.0512(14) -0.0134(11) 0.0169(10) -0.0145(11)
C11 0.0611(16) 0.0293(12) 0.0360(11) -0.0081(9) 0.0177(11) 0.0050(11)
B1 0.0363(14) 0.0458(15) 0.0339(12) -0.0063(11) 0.0132(10) 0.0065(11)
F1 0.0526(11) 0.1047(16) 0.0893(14) -0.0402(12) -0.0146(10) 0.0396(11)
F2 0.0816(12) 0.0669(11) 0.0600(10) 0.0117(8) 0.0452(9) 0.0330(9)
F3 0.0589(10) 0.0588(10) 0.0374(7) -0.0083(7) 0.0166(7) -0.0143(7)
F4 0.1223(17) 0.0693(13) 0.0773(12) -0.0241(10) 0.0631(13) -0.0376(12)
B2 0.0465(15) 0.0230(12) 0.0312(11) -0.0017(9) 0.0140(10) 0.0044(10)
F5 0.0955(13) 0.0332(8) 0.0535(9) -0.0140(7) 0.0237(8) -0.0125(8)
F6 0.0569(10) 0.0438(8) 0.0626(9) 0.0120(7) 0.0332(8) 0.0202(7)
F7 0.0479(9) 0.0507(9) 0.0476(8) 0.0048(7) 0.0118(7) 0.0159(7)
F8 0.0620(9) 0.0360(8) 0.0426(7) 0.0053(6) 0.0193(7) -0.0011(6)

loop_
_atom_type_symbol
_atom_type_description
_atom_type_scat_dispersion_real
_atom_type_scat_dispersion_imag
_atom_type_scat_source
C C 0.0181 0.0091 'International Tables Vol C Tables 4.2.6.8 and 6.1.1.4'
H H 0.0000 0.0000 'International Tables Vol C Tables 4.2.6.8 and 6.1.1.4'
B B 0.0090 0.0039 'International Tables Vol C Tables 4.2.6.8 and 6.1.1.4'
N N 0.0311 0.0180 'International Tables Vol C Tables 4.2.6.8 and 6.1.1.4'
F F 0.0727 0.0534 'International Tables Vol C Tables 4.2.6.8 and 6.1.1.4'

loop_
_geom_angle_atom_site_label_1
_geom_angle_atom_site_label_2
_geom_angle_atom_site_label_3
_geom_angle
N2 C1 N1 108.67(18)
C1 N1 N3 123.54(17)
C1 N1 C2 110.08(16)
N3 N1 C2 126.30(16)
C1 N2 C3 109.26(17)
C1 N2 C11 125.69(19)
C3 N2 C11 125.01(18)
C7 C2 C3 123.05(19)
C7 C2 N1 132.25(19)
C3 C2 N1 104.69(17)
C2 C3 C4 121.61(19)
C2 C3 N2 107.28(17)
C4 C3 N2 131.11(19)
C5 C4 C3 115.9(2)
C4 C5 C6 122.2(2)
C7 C6 C5 122.1(2)
C2 C7 C6 115.2(2)
N4 C8 N3 106.05(18)
C8 N3 C9 107.75(17)
C8 N3 N1 124.53(17)
C9 N3 N1 127.59(17)
C8 N4 N5 111.96(17)
C8 N4 C10 127.19(19)
N5 N4 C10 120.83(17)
C9 N5 N4 104.83(16)
N5 C9 N3 109.42(18)
F1 B1 F2 109.0(2)
F1 B1 F4 114.3(3)
F2 B1 F4 108.0(2)
F1 B1 F3 109.3(2)
F2 B1 F3 108.2(2)
F4 B1 F3 107.9(2)
F5 B2 F7 109.10(19)
F5 B2 F8 110.22(18)
F7 B2 F8 110.7(2)
F5 B2 F6 110.1(2)
F7 B2 F6 107.82(18)
F8 B2 F6 108.94(18)

loop_
_geom_bond_atom_site_label_1
_geom_bond_atom_site_label_2
_geom_bond_distance
C1 N2 1.312(3)
C1 N1 1.345(3)
N1 N3 1.379(2)
N1 C2 1.398(3)
N2 C3 1.402(3)
N2 C11 1.466(3)
C2 C7 1.385(3)
C2 C3 1.387(3)
C3 C4 1.389(3)
C4 C5 1.380(3)
C5 C6 1.398(3)
C6 C7 1.387(3)
C8 N4 1.297(3)
C8 N3 1.341(3)
N3 C9 1.377(3)
N4 N5 1.378(2)
N4 C10 1.459(3)
N5 C9 1.297(3)
B1 F1 1.354(3)
B1 F2 1.372(3)
B1 F4 1.393(4)
B1 F3 1.399(3)
B2 F5 1.380(3)
B2 F7 1.381(3)
B2 F8 1.382(3)
B2 F6 1.396(3)
